data_4072507
loop_
_publ_author_name
'Wang, Jianhui'
'Zheng, Chong'
'Canseco-Melchor, Graciela'
'Hilby, Daniel J.'
'Maguire, John A.'
'Hosmane, Narayan S.'

_publ_section_title
;
 Chemistry of C-Trimethylsilyl-Substituted Heterocarboranes. 33. Synthesis
 of Mixed-Ligand Metallacarboranes of Yttrium and Lanthanides Derived from
 Open \h5-Pentadiene and C2B4-Carborane:&#x00A0; A Synthetic and
 Structural Investigation
;
_journal_issue 3
_journal_name_full Organometallics
_journal_page_first 577
_journal_paper_doi 10.1021/om060751v
_journal_volume 26
_journal_year 2007
_chemical_formula_sum 'C15 H33 B4 Gd Si2'
_chemical_formula_weight 470.08
_chemical_name_systematic
; 
 ? 
;
_space_group_IT_number 14
_symmetry_cell_setting monoclinic
_symmetry_space_group_name_Hall '-P 2yn'
_symmetry_space_group_name_H-M 'P 1 21/n 1'
_atom_sites_solution_hydrogens geom
_atom_sites_solution_primary direct
_atom_sites_solution_secondary difmap
_audit_creation_method SHELXL-97
_cell_angle_alpha 90.00
_cell_angle_beta 94.898(2)
_cell_angle_gamma 90.00
_cell_formula_units_Z 4
_cell_length_a 15.7007(15)
_cell_length_b 8.4042(8)
_cell_length_c 16.8002(16)
_cell_measurement_reflns_used 329
_cell_measurement_temperature 203(2)
_cell_measurement_theta_max 14
_cell_measurement_theta_min -14
_cell_volume 2208.7(4)
_computing_cell_refinement 'SMART and SAINT (Bruker, 1999)'
_computing_data_collection 'SMART (Bruker, 1999)'
_computing_data_reduction 'SAINT (Bruker, 1999)'
_computing_molecular_graphics 'SHELXTL (Sheldrick, 1997)'
_computing_publication_material 'SHELXTL (Sheldrick, 1997)'
_computing_structure_refinement 'SHELXTL (Sheldrick, 1997)'
_computing_structure_solution 'SIR97 (Altomare et al., 1999)'
_diffrn_ambient_temperature 203(2)
_diffrn_detector_area_resol_mean 0
_diffrn_measured_fraction_theta_full 1.000
_diffrn_measured_fraction_theta_max 1.000
_diffrn_measurement_device_type 'Siemens SMART CCD  PLATFORM'
_diffrn_measurement_method '\w scans'
_diffrn_radiation_monochromator graphite
_diffrn_radiation_source 'fine-focus sealed tube'
_diffrn_radiation_type MoK\a
_diffrn_radiation_wavelength 0.71073
_diffrn_reflns_av_R_equivalents 0.0202
_diffrn_reflns_av_sigmaI/netI 0.0166
_diffrn_reflns_limit_h_max 18
_diffrn_reflns_limit_h_min -18
_diffrn_reflns_limit_k_max 9
_diffrn_reflns_limit_k_min -9
_diffrn_reflns_limit_l_max 19
_diffrn_reflns_limit_l_min -19
_diffrn_reflns_number 16071
_diffrn_reflns_theta_full 25.00
_diffrn_reflns_theta_max 25.00
_diffrn_reflns_theta_min 1.70
_diffrn_standards_decay_% 0
_diffrn_standards_interval_count 0
_diffrn_standards_interval_time 0
_diffrn_standards_number 0
_exptl_absorpt_coefficient_mu 3.104
_exptl_absorpt_correction_T_max 1.000
_exptl_absorpt_correction_T_min 0.431327
_exptl_absorpt_correction_type multi-scan
_exptl_absorpt_process_details 'SADABS (Sheldrick, 2000)'
_exptl_crystal_colour yellow
_exptl_crystal_density_diffrn 1.414
_exptl_crystal_density_method 'not measured'
_exptl_crystal_description column
_exptl_crystal_F_000 940
_exptl_crystal_size_max 0.50
_exptl_crystal_size_mid 0.12
_exptl_crystal_size_min 0.12
_refine_diff_density_max 0.596
_refine_diff_density_min -1.101
_refine_diff_density_rms 0.088
_refine_ls_extinction_coef 0.00026(10)
_refine_ls_extinction_expression Fc^*^=kFc[1+0.001xFc^2^\l^3^/sin(2\q)]^-1/4^
_refine_ls_extinction_method SHELXL
_refine_ls_goodness_of_fit_ref 1.574
_refine_ls_hydrogen_treatment constr
_refine_ls_matrix_type full
_refine_ls_number_parameters 233
_refine_ls_number_reflns 3874
_refine_ls_number_restraints 0
_refine_ls_restrained_S_all 1.574
_refine_ls_R_factor_all 0.0382
_refine_ls_R_factor_gt 0.0371
_refine_ls_shift/su_max 0.001
_refine_ls_shift/su_mean 0.000
_refine_ls_structure_factor_coef Fsqd
_refine_ls_weighting_details 'calc w=1/[\s^2^(Fo^2^)+(0.0068P)^2^+6.1197P] where P=(Fo^2^+2Fc^2^)/3'
_refine_ls_weighting_scheme calc
_refine_ls_wR_factor_gt 0.0701
_refine_ls_wR_factor_ref 0.0703
_reflns_number_gt 3827
_reflns_number_total 3874
_reflns_threshold_expression >2sigma(I)
_cod_data_source_file om060751vsi20061109_052458.cif
_cod_data_source_block compd_5_hos291
_cod_original_sg_symbol_H-M 'P 21/n'
_cod_database_code 4072507

loop_
_symmetry_equiv_pos_as_xyz
'x, y, z'
'-x+1/2, y+1/2, -z+1/2'
'-x, -y, -z'
'x-1/2, -y-1/2, z-1/2'

loop_
_atom_site_label
_atom_site_type_symbol
_atom_site_fract_x
_atom_site_fract_y
_atom_site_fract_z
_atom_site_U_iso_or_equiv
_atom_site_adp_type
_atom_site_occupancy
_atom_site_symmetry_multiplicity
_atom_site_calc_flag
_atom_site_refinement_flags
Gd Gd 0.569166(15) 0.04948(3) 0.910692(13) 0.02294(9) Uani 1 1 d .
Si1 Si 0.17823(9) 0.1152(2) 1.04888(9) 0.0363(4) Uani 1 1 d .
Si2 Si 0.25981(10) -0.21201(18) 0.90728(9) 0.0341(3) Uani 1 1 d .
C1 C 0.2891(3) 0.0829(6) 1.0176(3) 0.0247(10) Uani 1 1 d .
C2 C 0.3178(3) -0.0422(6) 0.9615(3) 0.0237(10) Uani 1 1 d .
B3 B 0.4046(4) 0.0059(7) 0.9293(3) 0.0258(12) Uani 1 1 d .
H3 H 0.4115 -0.0740 0.8776 0.063(19) Uiso 1 1 calc R
B4 B 0.4323(4) 0.1790(7) 0.9710(3) 0.0273(12) Uani 1 1 d .
H4 H 0.4688 0.2913 0.9665 0.10(3) Uiso 1 1 calc R
B5 B 0.3567(4) 0.2199(7) 1.0298(3) 0.0266(12) Uani 1 1 d .
H5 H 0.3516 0.3317 1.0642 0.050(17) Uiso 1 1 calc R
B6 B 0.3229(4) 0.1534(7) 0.9310(3) 0.0296(13) Uani 1 1 d .
H6 H 0.2874 0.2177 0.8809 0.029(13) Uiso 1 1 calc R
C11 C 0.6210(4) -0.0719(7) 0.7751(3) 0.0401(13) Uani 1 1 d .
H11A H 0.6742 -0.0276 0.7579 0.21(6) Uiso 1 1 calc R
H11B H 0.6183 -0.1880 0.7704 0.07(2) Uiso 1 1 calc R
C12 C 0.5476(4) 0.0082(6) 0.7493(3) 0.0342(12) Uani 1 1 d .
C120 C 0.4763(5) -0.0866(8) 0.7045(4) 0.0536(17) Uani 1 1 d .
H12A H 0.4284 -0.0169 0.6897 0.16(5) Uiso 1 1 calc R
H12B H 0.4582 -0.1712 0.7385 0.20(6) Uiso 1 1 calc R
H12C H 0.4970 -0.1323 0.6567 0.16(5) Uiso 1 1 calc R
C13 C 0.5268(3) 0.1691(6) 0.7656(3) 0.0311(11) Uani 1 1 d .
H13 H 0.4706 0.1983 0.7478 0.028(13) Uiso 1 1 calc R
C14 C 0.5758(3) 0.2934(6) 0.8041(3) 0.0302(11) Uani 1 1 d .
C140 C 0.5290(4) 0.4502(7) 0.8101(4) 0.0466(15) Uani 1 1 d .
H14A H 0.4735 0.4434 0.7801 0.19(5) Uiso 1 1 calc R
H14B H 0.5621 0.5348 0.7883 0.18(5) Uiso 1 1 calc R
H14C H 0.5214 0.4728 0.8657 0.16(5) Uiso 1 1 calc R
C15 C 0.6568(4) 0.2805(7) 0.8431(3) 0.0381(13) Uani 1 1 d .
H15A H 0.6751 0.3697 0.8781 0.060(19) Uiso 1 1 calc R
H15B H 0.7017 0.2445 0.8103 0.12(3) Uiso 1 1 calc R
C101 C 0.1440(4) -0.0361(8) 1.1214(4) 0.0457(15) Uani 1 1 d .
H10A H 0.1858 -0.0406 1.1674 0.07(2) Uiso 1 1 calc R
H10B H 0.1399 -0.1396 1.0959 0.08(3) Uiso 1 1 calc R
H10C H 0.0888 -0.0065 1.1386 0.09(3) Uiso 1 1 calc R
C102 C 0.0996(4) 0.1249(11) 0.9589(4) 0.067(2) Uani 1 1 d .
H10D H 0.0427 0.1416 0.9756 0.09(3) Uiso 1 1 calc R
H10E H 0.1010 0.0258 0.9295 0.09(3) Uiso 1 1 calc R
H10F H 0.1144 0.2123 0.9250 0.09(3) Uiso 1 1 calc R
C103 C 0.1749(5) 0.3097(8) 1.1019(5) 0.067(2) Uani 1 1 d .
H10G H 0.2152 0.3079 1.1490 0.09(3) Uiso 1 1 calc R
H10H H 0.1177 0.3280 1.1176 0.07(2) Uiso 1 1 calc R
H10I H 0.1902 0.3945 1.0666 0.08(3) Uiso 1 1 calc R
C201 C 0.1694(5) -0.2996(9) 0.9580(4) 0.060(2) Uani 1 1 d .
H20A H 0.1897 -0.3315 1.0118 0.08(3) Uiso 1 1 calc R
H20B H 0.1472 -0.3917 0.9283 0.10(3) Uiso 1 1 calc R
H20C H 0.1245 -0.2209 0.9603 0.06(2) Uiso 1 1 calc R
C202 C 0.3390(5) -0.3744(8) 0.9002(5) 0.0614(19) Uani 1 1 d .
H20D H 0.3604 -0.4077 0.9535 0.09(3) Uiso 1 1 calc R
H20E H 0.3862 -0.3364 0.8716 0.09(3) Uiso 1 1 calc R
H20F H 0.3119 -0.4640 0.8718 0.07(2) Uiso 1 1 calc R
C203 C 0.2205(5) -0.1439(10) 0.8053(4) 0.0593(19) Uani 1 1 d .
H20G H 0.2677 -0.0991 0.7790 0.08(2) Uiso 1 1 calc R
H20H H 0.1767 -0.0636 0.8091 0.08(3) Uiso 1 1 calc R
H20I H 0.1967 -0.2336 0.7746 0.07(2) Uiso 1 1 calc R

loop_
_atom_site_aniso_label
_atom_site_aniso_U_11
_atom_site_aniso_U_22
_atom_site_aniso_U_33
_atom_site_aniso_U_23
_atom_site_aniso_U_13
_atom_site_aniso_U_12
Gd 0.02270(13) 0.02790(14) 0.01846(13) 0.00192(10) 0.00323(8) -0.00188(11)
Si1 0.0290(8) 0.0443(9) 0.0372(8) 0.0090(7) 0.0117(6) 0.0075(7)
Si2 0.0340(8) 0.0368(8) 0.0312(8) -0.0045(6) -0.0001(6) -0.0102(7)
C1 0.027(2) 0.026(3) 0.021(2) 0.0011(19) 0.0019(19) 0.003(2)
C2 0.024(2) 0.028(3) 0.019(2) 0.002(2) 0.0005(18) -0.001(2)
B3 0.030(3) 0.029(3) 0.019(3) 0.003(2) 0.001(2) 0.000(2)
B4 0.029(3) 0.026(3) 0.027(3) 0.001(2) 0.001(2) -0.002(2)
B5 0.031(3) 0.026(3) 0.023(3) 0.001(2) 0.001(2) 0.003(2)
B6 0.035(3) 0.032(3) 0.022(3) 0.005(2) 0.004(2) 0.002(3)
C11 0.056(4) 0.038(3) 0.027(3) 0.001(2) 0.012(3) 0.008(3)
C12 0.047(3) 0.036(3) 0.019(2) 0.002(2) 0.005(2) -0.003(2)
C120 0.069(5) 0.049(4) 0.039(3) -0.009(3) -0.016(3) -0.011(3)
C13 0.031(3) 0.036(3) 0.027(3) 0.005(2) 0.005(2) 0.004(2)
C14 0.039(3) 0.029(3) 0.023(2) 0.007(2) 0.010(2) 0.000(2)
C140 0.059(4) 0.037(3) 0.045(4) 0.003(3) 0.011(3) 0.009(3)
C15 0.040(3) 0.040(3) 0.035(3) 0.002(3) 0.007(3) -0.012(3)
C101 0.033(3) 0.064(4) 0.041(3) 0.009(3) 0.011(3) -0.003(3)
C102 0.034(4) 0.105(7) 0.063(4) 0.034(5) 0.006(3) 0.015(4)
C103 0.070(5) 0.051(4) 0.087(6) 0.003(4) 0.050(5) 0.016(4)
C201 0.062(5) 0.061(5) 0.058(4) -0.007(4) 0.008(3) -0.033(4)
C202 0.066(5) 0.036(4) 0.081(5) -0.022(4) 0.003(4) -0.004(3)
C203 0.062(4) 0.078(5) 0.035(3) -0.006(3) -0.011(3) -0.017(4)

loop_
_atom_type_symbol
_atom_type_description
_atom_type_scat_dispersion_real
_atom_type_scat_dispersion_imag
_atom_type_scat_source
C C 0.0033 0.0016 'International Tables Vol C Tables 4.2.6.8 and 6.1.1.4'
B B 0.0013 0.0007 'International Tables Vol C Tables 4.2.6.8 and 6.1.1.4'
Si Si 0.0817 0.0704 'International Tables Vol C Tables 4.2.6.8 and 6.1.1.4'
Gd Gd -0.1653 3.9035 'International Tables Vol C Tables 4.2.6.8 and 6.1.1.4'
H H 0.0000 0.0000 'International Tables Vol C Tables 4.2.6.8 and 6.1.1.4'

loop_
_geom_angle_atom_site_label_1
_geom_angle_atom_site_label_2
_geom_angle_atom_site_label_3
_geom_angle
_geom_angle_site_symmetry_1
_geom_angle_site_symmetry_3
B3 Gd C2 119.34(15) . 3_657
B3 Gd C13 89.42(16) . .
C2 Gd C13 147.24(15) 3_657 .
B3 Gd C1 131.99(15) . 3_657
C2 Gd C1 32.73(14) 3_657 3_657
C13 Gd C1 134.42(15) . 3_657
B3 Gd B4 36.16(17) . .
C2 Gd B4 101.83(15) 3_657 .
C13 Gd B4 92.66(16) . .
C1 Gd B4 131.29(15) 3_657 .
B3 Gd C11 114.58(18) . .
C2 Gd C11 116.42(16) 3_657 .
C13 Gd C11 55.82(16) . .
C1 Gd C11 85.60(16) 3_657 .
B4 Gd C11 141.71(17) . .
B3 Gd C15 133.50(17) . .
C2 Gd C15 91.52(16) 3_657 .
C13 Gd C15 55.85(16) . .
C1 Gd C15 93.11(16) 3_657 .
B4 Gd C15 108.78(18) . .
C11 Gd C15 73.31(18) . .
B3 Gd B5 103.54(17) . 3_657
C2 Gd B5 56.37(16) 3_657 3_657
C13 Gd B5 136.12(16) . 3_657
C1 Gd B5 33.87(16) 3_657 3_657
B4 Gd B5 122.32(17) . 3_657
C11 Gd B5 80.97(17) . 3_657
C15 Gd B5 122.84(17) . 3_657
B3 Gd B3 85.80(17) . 3_657
C2 Gd B3 33.70(15) 3_657 3_657
C13 Gd B3 166.07(17) . 3_657
C1 Gd B3 55.69(15) 3_657 3_657
B4 Gd B3 75.82(17) . 3_657
C11 Gd B3 137.83(17) . 3_657
C15 Gd B3 120.04(17) . 3_657
B5 Gd B3 57.81(17) 3_657 3_657
B3 Gd C12 93.43(17) . .
C2 Gd C12 144.62(16) 3_657 .
C13 Gd C12 30.59(16) . .
C1 Gd C12 114.96(15) 3_657 .
B4 Gd C12 113.05(17) . .
C11 Gd C12 29.38(16) . .
C15 Gd C12 72.34(16) . .
B5 Gd C12 105.94(17) 3_657 .
B3 Gd C12 162.78(16) 3_657 .
B3 Gd C14 105.83(16) . .
C2 Gd C14 119.01(15) 3_657 .
C13 Gd C14 30.49(16) . .
C1 Gd C14 122.01(15) 3_657 .
B4 Gd C14 91.11(16) . .
C11 Gd C14 72.41(16) . .
C15 Gd C14 29.62(16) . .
B5 Gd C14 146.49(16) 3_657 .
B3 Gd C14 139.85(16) 3_657 .
C12 Gd C14 56.76(16) . .
B3 Gd B4 75.60(16) . 3_657
C2 Gd B4 56.73(15) 3_657 3_657
C13 Gd B4 154.38(17) . 3_657
C1 Gd B4 56.39(15) 3_657 3_657
B4 Gd B4 87.36(17) . 3_657
C11 Gd B4 111.60(17) . 3_657
C15 Gd B4 147.30(17) . 3_657
B5 Gd B4 35.03(16) 3_657 3_657
B3 Gd B4 35.10(16) 3_657 3_657
C12 Gd B4 128.23(16) . 3_657
C14 Gd B4 174.94(16) . 3_657
C103 Si1 C102 107.7(4) . .
C103 Si1 C101 105.3(3) . .
C102 Si1 C101 110.5(3) . .
C103 Si1 C1 108.9(3) . .
C102 Si1 C1 110.1(3) . .
C101 Si1 C1 114.1(2) . .
C202 Si2 C203 109.7(4) . .
C202 Si2 C201 106.2(4) . .
C203 Si2 C201 109.7(3) . .
C202 Si2 C2 106.8(3) . .
C203 Si2 C2 108.7(3) . .
C201 Si2 C2 115.6(3) . .
C2 C1 B5 111.1(4) . .
C2 C1 B6 64.9(3) . .
B5 C1 B6 66.3(3) . .
C2 C1 Si1 127.5(3) . .
B5 C1 Si1 119.4(3) . .
B6 C1 Si1 123.6(3) . .
C2 C1 Gd 73.2(2) . 3_657
B5 C1 Gd 73.7(3) . 3_657
B6 C1 Gd 102.8(3) . 3_657
Si1 C1 Gd 133.4(2) . 3_657
C1 C2 B3 110.6(4) . .
C1 C2 B6 62.9(3) . .
B3 C2 B6 65.6(3) . .
C1 C2 Si2 132.3(3) . .
B3 C2 Si2 115.3(3) . .
B6 C2 Si2 127.6(3) . .
C1 C2 Gd 74.1(2) . 3_657
B3 C2 Gd 75.2(3) . 3_657
B6 C2 Gd 102.5(3) . 3_657
Si2 C2 Gd 129.2(2) . 3_657
C2 B3 B4 106.6(4) . .
C2 B3 B6 61.6(3) . .
B4 B3 B6 63.0(3) . .
C2 B3 Gd 164.4(3) . .
B4 B3 Gd 72.9(3) . .
B6 B3 Gd 127.9(3) . .
C2 B3 Gd 71.1(2) . 3_657
B4 B3 Gd 73.8(3) . 3_657
B6 B3 Gd 98.6(3) . 3_657
Gd B3 Gd 94.20(17) . 3_657
B5 B4 B3 105.1(4) . .
B5 B4 B6 62.2(3) . .
B3 B4 B6 62.0(3) . .
B5 B4 Gd 162.6(4) . .
B3 B4 Gd 71.0(3) . .
B6 B4 Gd 125.4(3) . .
B5 B4 Gd 70.2(3) . 3_657
B3 B4 Gd 71.1(3) . 3_657
B6 B4 Gd 96.8(3) . 3_657
Gd B4 Gd 92.64(17) . 3_657
C1 B5 B4 106.5(4) . .
C1 B5 B6 60.3(3) . .
B4 B5 B6 63.2(3) . .
C1 B5 Gd 72.4(3) . 3_657
B4 B5 Gd 74.7(3) . 3_657
B6 B5 Gd 99.6(3) . 3_657
C1 B6 C2 52.2(3) . .
C1 B6 B3 92.8(4) . .
C2 B6 B3 52.8(3) . .
C1 B6 B5 53.4(3) . .
C2 B6 B5 92.3(3) . .
B3 B6 B5 94.3(4) . .
C1 B6 B4 94.6(4) . .
C2 B6 B4 94.0(4) . .
B3 B6 B4 54.9(3) . .
B5 B6 B4 54.5(3) . .
C12 C11 Gd 77.0(3) . .
C11 C12 C13 127.2(5) . .
C11 C12 C120 117.6(5) . .
C13 C12 C120 115.0(5) . .
C11 C12 Gd 73.6(3) . .
C13 C12 Gd 72.4(3) . .
C120 C12 Gd 125.7(4) . .
C14 C13 C12 131.5(5) . .
C14 C13 Gd 77.2(3) . .
C12 C13 Gd 77.0(3) . .
C15 C14 C13 126.7(5) . .
C15 C14 C140 117.9(5) . .
C13 C14 C140 115.0(5) . .
C15 C14 Gd 73.5(3) . .
C13 C14 Gd 72.3(3) . .
C140 C14 Gd 124.3(3) . .
C14 C15 Gd 76.9(3) . .

loop_
_geom_bond_atom_site_label_1
_geom_bond_atom_site_label_2
_geom_bond_distance
_geom_bond_site_symmetry_2
Gd B3 2.654(6) .
Gd C2 2.667(4) 3_657
Gd C13 2.667(5) .
Gd C1 2.680(5) 3_657
Gd B4 2.682(6) .
Gd C11 2.685(5) .
Gd C15 2.687(5) .
Gd B5 2.698(6) 3_657
Gd B3 2.725(5) 3_657
Gd C12 2.726(5) .
Gd C14 2.729(5) .
Gd B4 2.765(6) 3_657
Si1 C103 1.865(7) .
Si1 C102 1.869(7) .
Si1 C101 1.871(6) .
Si1 C1 1.881(5) .
Si2 C202 1.857(7) .
Si2 C203 1.861(6) .
Si2 C201 1.868(6) .
Si2 C2 1.885(5) .
C1 C2 1.506(6) .
C1 B5 1.567(7) .
C1 B6 1.697(7) .
C1 Gd 2.680(5) 3_657
C2 B3 1.564(7) .
C2 B6 1.726(7) .
C2 Gd 2.667(4) 3_657
B3 B4 1.656(8) .
B3 B6 1.787(8) .
B3 Gd 2.725(5) 3_657
B4 B5 1.646(8) .
B4 B6 1.804(8) .
B4 Gd 2.765(6) 3_657
B5 B6 1.788(8) .
B5 Gd 2.698(6) 3_657
C11 C12 1.373(8) .
C12 C13 1.424(7) .
C12 C120 1.519(8) .
C13 C14 1.420(7) .
C14 C15 1.385(7) .
C14 C140 1.516(8) .
